data_7208247
loop_
_publ_author_name
'Zhao, Sangen'
'Zhang, Guochun'
'Yao, Jiyong'
'Wu, Yicheng'

_publ_section_title
;
 K6Li3Sc2B15O30: A new nonlinear optical crystal with a short absorption
 edge
;
_journal_issue 16
_journal_name_full CrystEngComm
_journal_page_first 5209
_journal_paper_doi 10.1039/c2ce25304f
_journal_volume 14
_journal_year 2012
_chemical_formula_sum 'B15 K6 Li3 O30 Sc2'
_chemical_formula_weight 987.49
_chemical_name_systematic
;
?
;
_space_group_IT_number 155
_symmetry_cell_setting trigonal
_symmetry_space_group_name_Hall 'R 3 2"'
_symmetry_space_group_name_H-M 'R 3 2 :H'
_atom_sites_solution_primary direct
_atom_sites_solution_secondary difmap
_audit_creation_method SHELXL-97
_cell_angle_alpha 90.00
_cell_angle_beta 90.00
_cell_angle_gamma 120.00
_cell_formula_units_Z 3
_cell_length_a 12.7186(18)
_cell_length_b 12.7186(18)
_cell_length_c 14.914(3)
_cell_measurement_reflns_used 2316
_cell_measurement_temperature 153
_cell_measurement_theta_max 30.9863
_cell_measurement_theta_min 2.2955
_cell_volume 2089.3(6)
_computing_structure_refinement 'SHELXL-97 (Sheldrick, 1997)'
_computing_structure_solution 'SHELXS-97 (Sheldrick, 1990)'
_diffrn_ambient_temperature 153
_diffrn_detector_area_resol_mean 28.5714
_diffrn_measured_fraction_theta_full 0.998
_diffrn_measured_fraction_theta_max 0.998
_diffrn_measurement_device_type 'Rigaku AFC10'
_diffrn_measurement_method dtprofit.ref
_diffrn_radiation_monochromator graphite
_diffrn_radiation_source 'fine-focus sealed tube'
_diffrn_radiation_type MoK\a
_diffrn_radiation_wavelength 0.71073
_diffrn_reflns_av_R_equivalents 0.1203
_diffrn_reflns_av_sigmaI/netI 0.0736
_diffrn_reflns_limit_h_max 18
_diffrn_reflns_limit_h_min -18
_diffrn_reflns_limit_k_max 18
_diffrn_reflns_limit_k_min -17
_diffrn_reflns_limit_l_max 17
_diffrn_reflns_limit_l_min -21
_diffrn_reflns_number 8172
_diffrn_reflns_theta_full 31.28
_diffrn_reflns_theta_max 31.28
_diffrn_reflns_theta_min 2.30
_exptl_absorpt_coefficient_mu 1.508
_exptl_absorpt_correction_T_max 1.0000
_exptl_absorpt_correction_T_min 0.7220
_exptl_absorpt_correction_type multi-scan
_exptl_crystal_colour Colorless
_exptl_crystal_density_diffrn 2.355
_exptl_crystal_density_method 'not measured'
_exptl_crystal_description Chunk
_exptl_crystal_F_000 1440
_exptl_crystal_size_max 0.185
_exptl_crystal_size_mid 0.146
_exptl_crystal_size_min 0.094
_refine_diff_density_max 0.967
_refine_diff_density_min -0.862
_refine_diff_density_rms 0.127
_refine_ls_abs_structure_details 'Flack H D (1983), Acta Cryst. A39, 876-881'
_refine_ls_abs_structure_Flack 0.22(7)
_refine_ls_extinction_method none
_refine_ls_goodness_of_fit_ref 1.399
_refine_ls_hydrogen_treatment constr
_refine_ls_matrix_type full
_refine_ls_number_parameters 98
_refine_ls_number_reflns 1520
_refine_ls_number_restraints 1
_refine_ls_restrained_S_all 1.398
_refine_ls_R_factor_all 0.0663
_refine_ls_R_factor_gt 0.0607
_refine_ls_shift/su_max 0.046
_refine_ls_shift/su_mean 0.002
_refine_ls_structure_factor_coef Fsqd
_refine_ls_weighting_details 'calc w=1/[\s^2^(Fo^2^)+(0.0100P)^2^+0.0000P] where P=(Fo^2^+2Fc^2^)/3'
_refine_ls_weighting_scheme calc
_refine_ls_wR_factor_gt 0.0925
_refine_ls_wR_factor_ref 0.0946
_reflns_number_gt 1404
_reflns_number_total 1520
_reflns_threshold_expression >2sigma(I)
_cod_data_source_file c2ce25304f.txt
_cod_data_source_block r3
_cod_original_sg_symbol_H-M 'R 3 2'
_cod_database_code 7208247

loop_
_symmetry_equiv_pos_as_xyz
'x, y, z'
'-y, x-y, z'
'-x+y, -x, z'
'y, x, -z'
'-x, -x+y, -z'
'x-y, -y, -z'
'x+2/3, y+1/3, z+1/3'
'-y+2/3, x-y+1/3, z+1/3'
'-x+y+2/3, -x+1/3, z+1/3'
'y+2/3, x+1/3, -z+1/3'
'-x+2/3, -x+y+1/3, -z+1/3'
'x-y+2/3, -y+1/3, -z+1/3'
'x+1/3, y+2/3, z+2/3'
'-y+1/3, x-y+2/3, z+2/3'
'-x+y+1/3, -x+2/3, z+2/3'
'y+1/3, x+2/3, -z+2/3'
'-x+1/3, -x+y+2/3, -z+2/3'
'x-y+1/3, -y+2/3, -z+2/3'

loop_
_atom_site_label
_atom_site_type_symbol
_atom_site_fract_x
_atom_site_fract_y
_atom_site_fract_z
_atom_site_U_iso_or_equiv
_atom_site_adp_type
_atom_site_occupancy
_atom_site_symmetry_multiplicity
_atom_site_calc_flag
_atom_site_refinement_flags
K1 K 0.54250(10) 1.0000 1.0000 0.0154(2) Uani 1 2 d S
K2 K 0.6667 0.82418(12) 0.8333 0.0443(5) Uani 1 2 d S
Sc Sc 1.0000 1.0000 0.79764(7) 0.0095(2) Uani 1 3 d S
B1 B 0.7581(4) 0.5416(4) 0.9799(3) 0.0141(8) Uani 1 1 d .
B2 B 0.6667 0.5478(5) 0.8333 0.0113(11) Uani 1 2 d S
B3 B 0.8491(4) 0.7329(4) 0.8934(3) 0.0155(9) Uani 1 1 d .
Li1 Li 1.0000 1.0000 0.5000 0.032(5) Uani 1 6 d S
Li2 Li 1.0000 1.0000 1.0000 0.024(10) Uani 0.40(2) 6 d SP
Li3 Li 0.946(3) 0.875(2) 1.0243(15) 0.017(5) Uani 0.266(4) 1 d P
O1 O 0.9231(3) 0.8519(2) 0.89163(16) 0.0273(7) Uani 1 1 d .
O2 O 0.7630(2) 0.4873(2) 1.05473(15) 0.0141(6) Uani 1 1 d .
O3 O 0.7728(2) 0.6700(2) 0.82326(16) 0.0161(6) Uani 1 1 d .
O4 O 0.8424(3) 0.6662(2) 0.97057(16) 0.0217(6) Uani 1 1 d .
O5 O 0.6757(2) 0.4846(2) 0.91207(16) 0.0149(6) Uani 1 1 d .

loop_
_atom_site_aniso_label
_atom_site_aniso_U_11
_atom_site_aniso_U_22
_atom_site_aniso_U_33
_atom_site_aniso_U_23
_atom_site_aniso_U_13
_atom_site_aniso_U_12
K1 0.0175(4) 0.0126(6) 0.0147(5) 0.0011(5) 0.0005(2) 0.0063(3)
K2 0.0343(8) 0.0219(5) 0.0808(11) 0.0199(4) 0.0399(8) 0.0171(4)
Sc 0.0096(3) 0.0096(3) 0.0093(5) 0.000 0.000 0.00479(16)
B1 0.014(2) 0.0149(18) 0.015(2) 0.0003(16) 0.0018(17) 0.0090(17)
B2 0.014(3) 0.0108(19) 0.010(3) -0.0027(11) -0.005(2) 0.0071(13)
B3 0.015(2) 0.016(2) 0.0124(19) -0.0010(15) 0.0030(16) 0.0049(17)
Li1 0.023(6) 0.023(6) 0.052(13) 0.000 0.000 0.011(3)
Li2 0.024(15) 0.024(15) 0.02(2) 0.000 0.000 0.012(7)
Li3 0.020(14) 0.022(13) 0.016(12) -0.001(9) -0.009(10) 0.016(12)
O1 0.039(2) 0.0123(13) 0.0126(13) 0.0032(10) -0.0028(15) -0.0006(15)
O2 0.0138(14) 0.0117(12) 0.0163(13) 0.0007(10) -0.0006(10) 0.0060(11)
O3 0.0229(15) 0.0117(13) 0.0118(12) 0.0007(11) -0.0001(11) 0.0072(12)
O4 0.0199(16) 0.0125(13) 0.0188(12) 0.0063(10) -0.0063(12) -0.0023(12)
O5 0.0124(13) 0.0084(13) 0.0203(15) 0.0031(11) -0.0041(11) 0.0023(11)

loop_
_atom_type_symbol
_atom_type_description
_atom_type_scat_dispersion_real
_atom_type_scat_dispersion_imag
_atom_type_scat_source
B B 0.0013 0.0007 'International Tables Vol C Tables 4.2.6.8 and 6.1.1.4'
K K 0.2009 0.2494 'International Tables Vol C Tables 4.2.6.8 and 6.1.1.4'
Li Li -0.0003 0.0001 'International Tables Vol C Tables 4.2.6.8 and 6.1.1.4'
O O 0.0106 0.0060 'International Tables Vol C Tables 4.2.6.8 and 6.1.1.4'
Sc Sc 0.2519 0.3716 'International Tables Vol C Tables 4.2.6.8 and 6.1.1.4'

loop_
_geom_angle_atom_site_label_1
_geom_angle_atom_site_label_2
_geom_angle_atom_site_label_3
_geom_angle
_geom_angle_site_symmetry_1
_geom_angle_site_symmetry_3
O3 K1 O3 120.64(13) 18_566 7_455
O3 K1 O2 113.64(7) 18_566 3_675
O3 K1 O2 83.02(8) 7_455 3_675
O3 K1 O2 83.02(7) 18_566 4_557
O3 K1 O2 113.64(7) 7_455 4_557
O2 K1 O2 147.21(11) 3_675 4_557
O3 K1 O5 96.63(8) 18_566 5_667
O3 K1 O5 50.02(8) 7_455 5_667
O2 K1 O5 132.84(7) 3_675 5_667
O2 K1 O5 67.70(7) 4_557 5_667
O3 K1 O5 50.02(8) 18_566 2_665
O3 K1 O5 96.62(8) 7_455 2_665
O2 K1 O5 67.70(7) 3_675 2_665
O2 K1 O5 132.84(7) 4_557 2_665
O5 K1 O5 115.67(11) 5_667 2_665
O3 K1 B1 108.52(9) 18_566 4_557
O3 K1 B1 99.93(10) 7_455 4_557
O2 K1 B1 128.55(10) 3_675 4_557
O2 K1 B1 25.52(9) 4_557 4_557
O5 K1 B1 66.39(9) 5_667 4_557
O5 K1 B1 158.03(9) 2_665 4_557
O3 K1 B1 99.93(10) 18_566 3_675
O3 K1 B1 108.52(9) 7_455 3_675
O2 K1 B1 25.52(9) 3_675 3_675
O2 K1 B1 128.55(10) 4_557 3_675
O5 K1 B1 158.03(9) 5_667 3_675
O5 K1 B1 66.39(9) 2_665 3_675
B1 K1 B1 120.68(16) 4_557 3_675
O3 K1 O4 107.01(7) 18_566 3_675
O3 K1 O4 121.36(8) 7_455 3_675
O2 K1 O4 45.70(7) 3_675 3_675
O2 K1 O4 103.59(8) 4_557 3_675
O5 K1 O4 153.81(7) 5_667 3_675
O5 K1 O4 88.67(7) 2_665 3_675
B1 K1 O4 94.89(10) 4_557 3_675
B1 K1 O4 26.13(9) 3_675 3_675
O3 K1 O4 121.36(8) 18_566 4_557
O3 K1 O4 107.01(7) 7_455 4_557
O2 K1 O4 103.59(8) 3_675 4_557
O2 K1 O4 45.70(7) 4_557 4_557
O5 K1 O4 88.67(7) 5_667 4_557
O5 K1 O4 153.81(7) 2_665 4_557
B1 K1 O4 26.13(9) 4_557 4_557
B1 K1 O4 94.89(10) 3_675 4_557
O4 K1 O4 69.62(10) 3_675 4_557
O3 K1 B2 24.68(10) 18_566 2_665
O3 K1 B2 110.68(7) 7_455 2_665
O2 K1 B2 90.84(11) 3_675 2_665
O2 K1 B2 107.58(8) 4_557 2_665
O5 K1 B2 107.84(11) 5_667 2_665
O5 K1 B2 25.35(9) 2_665 2_665
B1 K1 B2 133.01(10) 4_557 2_665
B1 K1 B2 82.71(13) 3_675 2_665
O4 K1 B2 98.31(10) 3_675 2_665
O4 K1 B2 140.96(5) 4_557 2_665
O3 K1 B2 110.68(7) 18_566 7_455
O3 K1 B2 24.68(10) 7_455 7_455
O2 K1 B2 107.58(8) 3_675 7_455
O2 K1 B2 90.84(11) 4_557 7_455
O5 K1 B2 25.35(9) 5_667 7_455
O5 K1 B2 107.84(11) 2_665 7_455
B1 K1 B2 82.71(12) 4_557 7_455
B1 K1 B2 133.00(10) 3_675 7_455
O4 K1 B2 140.96(5) 3_675 7_455
O4 K1 B2 98.31(10) 4_557 7_455
B2 K1 B2 111.75(14) 2_665 7_455
O2 K2 O2 164.02(14) 4_557 14_654
O2 K2 O3 117.81(9) 4_557 .
O2 K2 O3 77.72(8) 14_654 .
O2 K2 O3 77.72(8) 4_557 17_656
O2 K2 O3 117.81(9) 14_654 17_656
O3 K2 O3 48.20(11) . 17_656
O2 K2 O4 49.49(8) 4_557 4_557
O2 K2 O4 128.85(8) 14_654 4_557
O3 K2 O4 97.21(9) . 4_557
O3 K2 O4 91.17(9) 17_656 4_557
O2 K2 O4 128.85(8) 4_557 14_654
O2 K2 O4 49.49(8) 14_654 14_654
O3 K2 O4 91.17(9) . 14_654
O3 K2 O4 97.21(9) 17_656 14_654
O4 K2 O4 170.83(17) 4_557 14_654
O2 K2 B1 25.03(9) 4_557 4_557
O2 K2 B1 155.52(10) 14_654 4_557
O3 K2 B1 102.29(10) . 4_557
O3 K2 B1 76.15(10) 17_656 4_557
O4 K2 B1 26.74(9) 4_557 4_557
O4 K2 B1 153.56(9) 14_654 4_557
O2 K2 B1 155.52(9) 4_557 14_654
O2 K2 B1 25.03(9) 14_654 14_654
O3 K2 B1 76.15(10) . 14_654
O3 K2 B1 102.29(10) 17_656 14_654
O4 K2 B1 153.56(9) 4_557 14_654
O4 K2 B1 26.74(9) 14_654 14_654
B1 K2 B1 178.34(18) 4_557 14_654
O2 K2 Li3 96.4(4) 4_557 4_557
O2 K2 Li3 82.5(4) 14_654 4_557
O3 K2 Li3 78.7(5) . 4_557
O3 K2 Li3 109.0(5) 17_656 4_557
O4 K2 Li3 47.2(4) 4_557 4_557
O4 K2 Li3 131.9(4) 14_654 4_557
B1 K2 Li3 73.6(4) 4_557 4_557
B1 K2 Li3 106.5(4) 14_654 4_557
O2 K2 Li3 82.5(4) 4_557 14_654
O2 K2 Li3 96.4(4) 14_654 14_654
O3 K2 Li3 109.0(5) . 14_654
O3 K2 Li3 78.7(5) 17_656 14_654
O4 K2 Li3 131.9(4) 4_557 14_654
O4 K2 Li3 47.2(4) 14_654 14_654
B1 K2 Li3 106.5(4) 4_557 14_654
B1 K2 Li3 73.6(4) 14_654 14_654
Li3 K2 Li3 171.9(11) 4_557 14_654
O2 K2 B3 113.41(10) 4_557 .
O2 K2 B3 78.72(10) 14_654 .
O3 K2 B3 25.52(9) . .
O3 K2 B3 65.00(10) 17_656 .
O4 K2 B3 77.30(10) 4_557 .
O4 K2 B3 109.63(10) 14_654 .
B1 K2 B3 90.98(11) 4_557 .
B1 K2 B3 87.82(11) 14_654 .
Li3 K2 B3 53.3(5) 4_557 .
Li3 K2 B3 134.5(5) 14_654 .
O2 K2 B3 78.73(10) 4_557 17_656
O2 K2 B3 113.41(10) 14_654 17_656
O3 K2 B3 65.00(10) . 17_656
O3 K2 B3 25.52(9) 17_656 17_656
O4 K2 B3 109.63(10) 4_557 17_656
O4 K2 B3 77.30(10) 14_654 17_656
B1 K2 B3 87.82(11) 4_557 17_656
B1 K2 B3 90.98(11) 14_654 17_656
Li3 K2 B3 134.5(5) 4_557 17_656
Li3 K2 B3 53.3(5) 14_654 17_656
B3 K2 B3 86.93(16) . 17_656
O2 Sc O2 92.37(10) 14_654 13_554
O2 Sc O2 92.37(10) 14_654 15_664
O2 Sc O2 92.37(9) 13_554 15_664
O2 Sc O1 170.97(12) 14_654 2_765
O2 Sc O1 88.83(12) 13_554 2_765
O2 Sc O1 96.52(12) 15_664 2_765
O2 Sc O1 96.52(12) 14_654 .
O2 Sc O1 170.97(12) 13_554 .
O2 Sc O1 88.83(12) 15_664 .
O1 Sc O1 82.14(11) 2_765 .
O2 Sc O1 88.84(12) 14_654 3_675
O2 Sc O1 96.52(12) 13_554 3_675
O2 Sc O1 170.97(12) 15_664 3_675
O1 Sc O1 82.14(11) 2_765 3_675
O1 Sc O1 82.14(11) . 3_675
O2 Sc Li3 131.3(6) 14_654 6_677
O2 Sc Li3 96.1(5) 13_554 6_677
O2 Sc Li3 134.8(6) 15_664 6_677
O1 Sc Li3 39.7(6) 2_765 6_677
O1 Sc Li3 76.8(5) . 6_677
O1 Sc Li3 42.6(6) 3_675 6_677
O2 Sc Li3 134.8(6) 14_654 5_767
O2 Sc Li3 131.3(6) 13_554 5_767
O2 Sc Li3 96.1(5) 15_664 5_767
O1 Sc Li3 42.6(6) 2_765 5_767
O1 Sc Li3 39.7(6) . 5_767
O1 Sc Li3 76.8(5) 3_675 5_767
Li3 Sc Li3 47.1(8) 6_677 5_767
O2 Sc Li3 96.1(5) 14_654 4_557
O2 Sc Li3 134.8(6) 13_554 4_557
O2 Sc Li3 131.3(6) 15_664 4_557
O1 Sc Li3 76.8(5) 2_765 4_557
O1 Sc Li3 42.6(6) . 4_557
O1 Sc Li3 39.7(6) 3_675 4_557
Li3 Sc Li3 47.1(8) 6_677 4_557
Li3 Sc Li3 47.1(8) 5_767 4_557
O2 Sc Li2 123.57(7) 14_654 .
O2 Sc Li2 123.57(7) 13_554 .
O2 Sc Li2 123.57(7) 15_664 .
O1 Sc Li2 49.34(7) 2_765 .
O1 Sc Li2 49.34(7) . .
O1 Sc Li2 49.34(7) 3_675 .
Li3 Sc Li2 27.5(5) 6_677 .
Li3 Sc Li2 27.5(5) 5_767 .
Li3 Sc Li2 27.5(5) 4_557 .
O2 Sc K2 42.90(7) 14_654 .
O2 Sc K2 127.62(8) 13_554 .
O2 Sc K2 111.10(8) 15_664 .
O1 Sc K2 131.01(8) 2_765 .
O1 Sc K2 59.80(11) . .
O1 Sc K2 64.31(11) 3_675 .
Li3 Sc K2 98.2(5) 6_677 .
Li3 Sc K2 93.3(6) 5_767 .
Li3 Sc K2 54.5(5) 4_557 .
Li2 Sc K2 81.755(17) . .
O2 Sc K2 111.10(8) 14_654 3_675
O2 Sc K2 42.90(7) 13_554 3_675
O2 Sc K2 127.62(8) 15_664 3_675
O1 Sc K2 64.31(11) 2_765 3_675
O1 Sc K2 131.01(8) . 3_675
O1 Sc K2 59.80(11) 3_675 3_675
Li3 Sc K2 54.5(5) 6_677 3_675
Li3 Sc K2 98.2(5) 5_767 3_675
Li3 Sc K2 93.3(6) 4_557 3_675
Li2 Sc K2 81.755(17) . 3_675
K2 Sc K2 117.979(8) . 3_675
O2 B1 O5 124.4(4) . .
O2 B1 O4 117.4(4) . .
O5 B1 O4 118.2(3) . .
O2 B1 K1 67.3(2) . 2_765
O5 B1 K1 124.7(3) . 2_765
O4 B1 K1 79.0(2) . 2_765
O2 B1 K2 56.15(19) . 9_565
O5 B1 K2 150.4(3) . 9_565
O4 B1 K2 69.7(2) . 9_565
K1 B1 K2 84.09(11) 2_765 9_565
O2 B1 K1 95.7(2) . 3_565
O5 B1 K1 57.5(2) . 3_565
O4 B1 K1 117.5(3) . 3_565
K1 B1 K1 161.20(14) 2_765 3_565
K2 B1 K1 93.16(11) 9_565 3_565
O5 B2 O5 107.7(4) . 17_656
O5 B2 O3 108.96(15) . 17_656
O5 B2 O3 112.38(15) 17_656 17_656
O5 B2 O3 112.38(15) . .
O5 B2 O3 108.95(15) 17_656 .
O3 B2 O3 106.5(4) 17_656 .
O5 B2 Li1 53.8(2) . 7_445
O5 B2 Li1 53.8(2) 17_656 7_445
O3 B2 Li1 126.7(2) 17_656 7_445
O3 B2 Li1 126.7(2) . 7_445
O5 B2 K1 59.25(12) . 3_565
O5 B2 K1 125.07(19) 17_656 3_565
O3 B2 K1 49.72(10) 17_656 3_565
O3 B2 K1 125.6(2) . 3_565
Li1 B2 K1 93.08(10) 7_445 3_565
O5 B2 K1 125.07(19) . 13_544
O5 B2 K1 59.25(12) 17_656 13_544
O3 B2 K1 125.6(2) 17_656 13_544
O3 B2 K1 49.72(10) . 13_544
Li1 B2 K1 93.08(10) 7_445 13_544
K1 B2 K1 173.8(2) 3_565 13_544
O5 B2 K2 126.2(2) . .
O5 B2 K2 126.2(2) 17_656 .
O3 B2 K2 53.3(2) 17_656 .
O3 B2 K2 53.3(2) . .
Li1 B2 K2 180.0 7_445 .
K1 B2 K2 86.92(10) 3_565 .
K1 B2 K2 86.92(10) 13_544 .
O1 B3 O3 122.7(4) . .
O1 B3 O4 120.0(4) . .
O3 B3 O4 117.3(4) . .
O1 B3 Li3 51.9(6) . .
O3 B3 Li3 162.3(7) . .
O4 B3 Li3 70.1(6) . .
O1 B3 Li3 35.5(5) . 5_767
O3 B3 Li3 155.6(6) . 5_767
O4 B3 Li3 85.9(5) . 5_767
Li3 B3 Li3 29.5(11) . 5_767
O1 B3 K2 79.0(3) . .
O3 B3 K2 64.5(2) . .
O4 B3 K2 127.7(3) . .
Li3 B3 K2 98.0(6) . .
Li3 B3 K2 108.5(5) 5_767 .
O1 B3 K1 98.9(2) . 13_544
O3 B3 K1 42.34(16) . 13_544
O4 B3 K1 128.5(3) . 13_544
Li3 B3 K1 147.0(7) . 13_544
Li3 B3 K1 117.9(5) 5_767 13_544
K2 B3 K1 89.57(10) . 13_544
O5 Li1 O5 124.99(14) 10_556 13_554
O5 Li1 O5 94.33(9) 10_556 12_566
O5 Li1 O5 134.87(14) 13_554 12_566
O5 Li1 O5 134.87(14) 10_556 14_654
O5 Li1 O5 94.33(9) 13_554 14_654
O5 Li1 O5 64.54(13) 12_566 14_654
O5 Li1 O5 64.54(13) 10_556 15_664
O5 Li1 O5 94.32(9) 13_554 15_664
O5 Li1 O5 124.99(14) 12_566 15_664
O5 Li1 O5 94.32(9) 14_654 15_664
O5 Li1 O5 94.32(9) 10_556 11_666
O5 Li1 O5 64.54(13) 13_554 11_666
O5 Li1 O5 94.32(9) 12_566 11_666
O5 Li1 O5 124.99(14) 14_654 11_666
O5 Li1 O5 134.87(14) 15_664 11_666
O5 Li1 B2 112.56(7) 10_556 13_554
O5 Li1 B2 32.27(6) 13_554 13_554
O5 Li1 B2 117.50(7) 12_566 13_554
O5 Li1 B2 112.57(7) 14_654 13_554
O5 Li1 B2 117.50(7) 15_664 13_554
O5 Li1 B2 32.27(6) 11_666 13_554
O5 Li1 B2 117.50(7) 10_556 14_654
O5 Li1 B2 117.51(7) 13_554 14_654
O5 Li1 B2 32.27(6) 12_566 14_654
O5 Li1 B2 32.27(6) 14_654 14_654
O5 Li1 B2 112.56(7) 15_664 14_654
O5 Li1 B2 112.56(7) 11_666 14_654
B2 Li1 B2 120.002(1) 13_554 14_654
O5 Li1 B2 32.27(6) 10_556 15_664
O5 Li1 B2 112.56(7) 13_554 15_664
O5 Li1 B2 112.56(7) 12_566 15_664
O5 Li1 B2 117.50(7) 14_654 15_664
O5 Li1 B2 32.27(6) 15_664 15_664
O5 Li1 B2 117.50(7) 11_666 15_664
B2 Li1 B2 120.000(3) 13_554 15_664
B2 Li1 B2 119.998(1) 14_654 15_664
Li3 Li2 Li3 74(2) 5_767 2_765
Li3 Li2 Li3 113.8(7) 5_767 4_557
Li3 Li2 Li3 171(2) 2_765 4_557
Li3 Li2 Li3 59(2) 5_767 .
Li3 Li2 Li3 113.8(7) 2_765 .
Li3 Li2 Li3 74(2) 4_557 .
Li3 Li2 Li3 171(2) 5_767 3_675
Li3 Li2 Li3 113.8(7) 2_765 3_675
Li3 Li2 Li3 59(2) 4_557 3_675
Li3 Li2 Li3 113.8(7) . 3_675
Li3 Li2 Li3 113.8(7) 5_767 6_677
Li3 Li2 Li3 59(2) 2_765 6_677
Li3 Li2 Li3 113.8(7) 4_557 6_677
Li3 Li2 Li3 171(2) . 6_677
Li3 Li2 Li3 74(2) 3_675 6_677
Li3 Li2 O1 56.3(10) 5_767 .
Li3 Li2 O1 125.4(10) 2_765 .
Li3 Li2 O1 60.7(11) 4_557 .
Li3 Li2 O1 59.6(9) . .
Li3 Li2 O1 117.5(11) 3_675 .
Li3 Li2 O1 120.5(9) 6_677 .
Li3 Li2 O1 125.4(10) 5_767 6_677
Li3 Li2 O1 56.3(10) 2_765 6_677
Li3 Li2 O1 117.5(11) 4_557 6_677
Li3 Li2 O1 120.5(9) . 6_677
Li3 Li2 O1 60.7(11) 3_675 6_677
Li3 Li2 O1 59.6(9) 6_677 6_677
O1 Li2 O1 178.2(2) . 6_677
Li3 Li2 O1 59.6(9) 5_767 5_767
Li3 Li2 O1 60.7(11) 2_765 5_767
Li3 Li2 O1 125.4(10) 4_557 5_767
Li3 Li2 O1 56.3(10) . 5_767
Li3 Li2 O1 120.5(9) 3_675 5_767
Li3 Li2 O1 117.5(11) 6_677 5_767
O1 Li2 O1 105.19(17) . 5_767
O1 Li2 O1 75.95(10) 6_677 5_767
Li3 Li2 O1 60.7(11) 5_767 2_765
Li3 Li2 O1 59.6(9) 2_765 2_765
Li3 Li2 O1 120.5(9) 4_557 2_765
Li3 Li2 O1 117.5(11) . 2_765
Li3 Li2 O1 125.4(10) 3_675 2_765
Li3 Li2 O1 56.3(10) 6_677 2_765
O1 Li2 O1 75.95(10) . 2_765
O1 Li2 O1 105.19(17) 6_677 2_765
O1 Li2 O1 102.94(16) 5_767 2_765
Li3 Li2 O1 120.5(9) 5_767 3_675
Li3 Li2 O1 117.5(11) 2_765 3_675
Li3 Li2 O1 56.3(10) 4_557 3_675
Li3 Li2 O1 125.4(10) . 3_675
Li3 Li2 O1 59.6(9) 3_675 3_675
Li3 Li2 O1 60.7(11) 6_677 3_675
O1 Li2 O1 75.95(10) . 3_675
O1 Li2 O1 102.94(16) 6_677 3_675
O1 Li2 O1 178.2(2) 5_767 3_675
O1 Li2 O1 75.95(10) 2_765 3_675
Li3 Li2 O1 117.5(11) 5_767 4_557
Li3 Li2 O1 120.5(9) 2_765 4_557
Li3 Li2 O1 59.6(9) 4_557 4_557
Li3 Li2 O1 60.7(11) . 4_557
Li3 Li2 O1 56.3(10) 3_675 4_557
Li3 Li2 O1 125.4(10) 6_677 4_557
O1 Li2 O1 102.94(16) . 4_557
O1 Li2 O1 75.95(10) 6_677 4_557
O1 Li2 O1 75.95(10) 5_767 4_557
O1 Li2 O1 178.2(2) 2_765 4_557
O1 Li2 O1 105.19(17) 3_675 4_557
Li3 Li3 Li2 60.7(12) 5_767 .
Li3 Li3 Li3 99.7(19) 5_767 4_557
Li2 Li3 Li3 53.0(11) . 4_557
Li3 Li3 O1 72(2) 5_767 5_767
Li2 Li3 O1 85.4(13) . 5_767
Li3 Li3 O1 132.7(14) 4_557 5_767
Li3 Li3 O1 66.0(16) 5_767 .
Li2 Li3 O1 82.3(11) . .
Li3 Li3 O1 65.5(13) 4_557 .
O1 Li3 O1 137.3(16) 5_767 .
Li3 Li3 O1 139.2(12) 5_767 4_557
Li2 Li3 O1 81.3(12) . 4_557
Li3 Li3 O1 63.9(16) 4_557 4_557
O1 Li3 O1 91.5(9) 5_767 4_557
O1 Li3 O1 126.4(14) . 4_557
Li3 Li3 Li3 45.1(17) 5_767 2_765
Li2 Li3 Li3 33.1(4) . 2_765
Li3 Li3 Li3 86.0(12) 4_557 2_765
O1 Li3 Li3 54.7(12) 5_767 2_765
O1 Li3 Li3 98.3(8) . 2_765
O1 Li3 Li3 94.8(9) 4_557 2_765
Li3 Li3 Li3 93.8(10) 5_767 3_675
Li2 Li3 Li3 33.1(4) . 3_675
Li3 Li3 Li3 35.1(16) 4_557 3_675
O1 Li3 Li3 97.8(9) 5_767 3_675
O1 Li3 Li3 93.7(9) . 3_675
O1 Li3 Li3 50.6(10) 4_557 3_675
Li3 Li3 Li3 60.000(9) 2_765 3_675
Li3 Li3 O4 103.2(12) 5_767 .
Li2 Li3 O4 145.8(13) . .
Li3 Li3 O4 107.1(10) 4_557 .
O1 Li3 O4 120.2(12) 5_767 .
O1 Li3 O4 63.6(7) . .
O1 Li3 O4 117.1(13) 4_557 .
Li3 Li3 O4 148.1(16) 2_765 .
Li3 Li3 O4 141.4(17) 3_675 .
Li3 Li3 B3 87.7(16) 5_767 .
Li2 Li3 B3 113.1(12) . .
Li3 Li3 B3 81.6(12) 4_557 .
O1 Li3 B3 141.9(14) 5_767 .
O1 Li3 B3 31.4(4) . .
O1 Li3 B3 123.1(13) 4_557 .
Li3 Li3 B3 127.9(8) 2_765 .
Li3 Li3 B3 116.0(11) 3_675 .
O4 Li3 B3 32.9(3) . .
Li3 Li3 B3 62.8(16) 5_767 5_767
Li2 Li3 B3 98.2(13) . 5_767
Li3 Li3 B3 151.0(6) 4_557 5_767
O1 Li3 B3 23.7(4) 5_767 5_767
O1 Li3 B3 119.8(12) . 5_767
O1 Li3 B3 113.0(9) 4_557 5_767
Li3 Li3 B3 65.1(13) 2_765 5_767
Li3 Li3 B3 118.7(12) 3_675 5_767
O4 Li3 B3 99.8(9) . 5_767
B3 Li3 B3 118.2(10) . 5_767
Li3 Li3 Li3 56.9(4) 5_767 6_677
Li2 Li3 Li3 4.3(12) . 6_677
Li3 Li3 Li3 56.9(4) 4_557 6_677
O1 Li3 Li3 82.4(10) 5_767 6_677
O1 Li3 Li3 82.6(11) . 6_677
O1 Li3 Li3 84.5(9) 4_557 6_677
Li3 Li3 Li3 29.3(11) 2_765 6_677
Li3 Li3 Li3 37.1(11) 3_675 6_677
O4 Li3 Li3 146.0(13) . 6_677
B3 Li3 Li3 113.7(12) . 6_677
B3 Li3 Li3 94.4(7) 5_767 6_677
B3 O1 Li3 120.8(8) . 5_767
B3 O1 Li3 96.7(8) . .
Li3 O1 Li3 41.7(16) 5_767 .
B3 O1 Li3 114.2(8) . 4_557
Li3 O1 Li3 74.7(15) 5_767 4_557
Li3 O1 Li3 50.6(13) . 4_557
B3 O1 Sc 140.0(3) . .
Li3 O1 Sc 94.5(8) 5_767 .
Li3 O1 Sc 123.2(8) . .
Li3 O1 Sc 91.5(7) 4_557 .
B3 O1 Li2 133.8(3) . .
Li3 O1 Li2 38.3(8) 5_767 .
Li3 O1 Li2 38.1(7) . .
Li3 O1 Li2 37.9(7) 4_557 .
Sc O1 Li2 85.38(10) . .
B3 O1 K2 77.2(3) . .
Li3 O1 K2 143.7(8) 5_767 .
Li3 O1 K2 110.3(9) . .
Li3 O1 K2 69.1(7) 4_557 .
Sc O1 K2 84.94(11) . .
Li2 O1 K2 105.79(13) . .
B3 O1 K2 96.3(3) . 2_765
Li3 O1 K2 65.7(8) 5_767 2_765
Li3 O1 K2 100.9(9) . 2_765
Li3 O1 K2 138.7(8) 4_557 2_765
Sc O1 K2 80.79(11) . 2_765
Li2 O1 K2 100.79(12) . 2_765
K2 O1 K2 148.60(8) . 2_765
B1 O2 Sc 142.9(3) . 7_445
B1 O2 K2 98.8(2) . 9_565
Sc O2 K2 104.69(9) 7_445 9_565
B1 O2 K1 87.2(2) . 2_765
Sc O2 K1 116.51(11) 7_445 2_765
K2 O2 K1 98.71(9) 9_565 2_765
B3 O3 B2 123.0(2) . .
B3 O3 K1 117.5(2) . 13_544
B2 O3 K1 105.60(17) . 13_544
B3 O3 K2 89.9(2) . .
B2 O3 K2 102.6(2) . .
K1 O3 K2 116.93(9) 13_544 .
B3 O4 B1 122.8(3) . .
B3 O4 Li3 77.0(6) . .
B1 O4 Li3 152.5(6) . .
B3 O4 K2 142.7(3) . 9_565
B1 O4 K2 83.5(2) . 9_565
Li3 O4 K2 70.7(5) . 9_565
B3 O4 K1 123.7(3) . 2_765
B1 O4 K1 74.9(2) . 2_765
Li3 O4 K1 111.6(7) . 2_765
K2 O4 K1 86.13(8) 9_565 2_765
B1 O5 B2 123.4(3) . .
B1 O5 Li1 123.0(2) . 7_445
B2 O5 Li1 93.9(2) . 7_445
B1 O5 K1 99.2(2) . 3_565
B2 O5 K1 95.40(16) . 3_565
Li1 O5 K1 120.15(11) 7_445 3_565

loop_
_geom_bond_atom_site_label_1
_geom_bond_atom_site_label_2
_geom_bond_distance
_geom_bond_site_symmetry_2
K1 O3 2.688(3) 18_566
K1 O3 2.688(3) 7_455
K1 O2 2.851(3) 3_675
K1 O2 2.851(3) 4_557
K1 O5 2.930(3) 5_667
K1 O5 2.930(3) 2_665
K1 B1 3.085(5) 4_557
K1 B1 3.085(5) 3_675
K1 O4 3.137(4) 3_675
K1 O4 3.137(4) 4_557
K1 B2 3.3941(9) 2_665
K1 B2 3.3941(9) 7_455
K2 O2 2.612(2) 4_557
K2 O2 2.612(2) 14_654
K2 O3 2.888(3) .
K2 O3 2.888(3) 17_656
K2 O4 2.934(3) 4_557
K2 O4 2.934(3) 14_654
K2 B1 3.108(4) 4_557
K2 B1 3.108(4) 14_654
K2 Li3 3.13(2) 4_557
K2 Li3 3.13(2) 14_654
K2 B3 3.198(5) .
K2 B3 3.198(5) 17_656
Sc O2 2.056(3) 14_654
Sc O2 2.056(3) 13_554
Sc O2 2.057(3) 15_664
Sc O1 2.151(3) 2_765
Sc O1 2.151(3) .
Sc O1 2.151(3) 3_675
Sc Li3 2.99(2) 6_677
Sc Li3 2.99(2) 5_767
Sc Li3 2.99(2) 4_557
Sc Li2 3.0180(13) .
Sc K2 3.7118(5) 3_675
B1 O2 1.331(5) .
B1 O5 1.374(5) .
B1 O4 1.407(5) .
B1 K1 3.085(5) 2_765
B1 K2 3.108(4) 9_565
B1 K1 3.430(5) 3_565
B2 O5 1.459(4) .
B2 O5 1.460(4) 17_656
B2 O3 1.471(5) 17_656
B2 O3 1.471(5) .
B2 Li1 2.727(6) 7_445
B2 K1 3.3941(9) 3_565
B2 K1 3.3941(9) 13_544
B3 O1 1.324(5) .
B3 O3 1.378(5) .
B3 O4 1.407(5) .
B3 Li3 2.52(2) .
B3 Li3 2.83(3) 5_767
B3 K1 3.542(4) 13_544
Li1 O5 2.207(3) 10_556
Li1 O5 2.207(3) 13_554
Li1 O5 2.207(3) 12_566
Li1 O5 2.207(3) 14_654
Li1 O5 2.207(3) 15_664
Li1 O5 2.207(3) 11_666
Li1 B2 2.727(6) 13_554
Li1 B2 2.727(6) 14_654
Li1 B2 2.727(6) 15_664
Li2 Li3 1.43(3) 5_767
Li2 Li3 1.43(3) 2_765
Li2 Li3 1.43(3) 4_557
Li2 Li3 1.43(3) .
Li2 Li3 1.43(3) 3_675
Li2 Li3 1.43(3) 6_677
Li2 O1 2.297(3) .
Li2 O1 2.297(3) 6_677
Li2 O1 2.297(3) 5_767
Li2 O1 2.297(3) 2_765
Li2 O1 2.297(3) 3_675
Li2 O1 2.297(3) 4_557
Li3 Li3 1.40(6) 5_767
Li3 Li3 1.72(5) 4_557
Li3 O1 1.92(3) 5_767
Li3 O1 2.00(2) .
Li3 O1 2.03(3) 4_557
Li3 Li3 2.39(4) 2_765
Li3 Li3 2.39(4) 3_675
Li3 O4 2.43(3) .
Li3 B3 2.83(3) 5_767
Li3 Li3 2.85(5) 6_677
O1 Li3 1.92(3) 5_767
O1 Li3 2.03(3) 4_557
O1 K2 3.389(4) 2_765
O2 Sc 2.056(3) 7_445
O2 K2 2.612(2) 9_565
O2 K1 2.851(3) 2_765
O3 K1 2.688(3) 13_544
O4 K2 2.934(3) 9_565
O4 K1 3.137(4) 2_765
O5 Li1 2.207(3) 7_445
O5 K1 2.930(3) 3_565
